data_4088908
loop_
_publ_author_name
'Bru\~na, Sonia'
'Garrido-Castro, Alberto F.'
'Perles, Josefina'
'Montero-Campillo, M. Merced'
'M\'o, Otilia'
'Kaifer, Angel E.'
'Cuadrado, Isabel'

_publ_section_title
;
 Multi-Ferrocene-Containing Silanols as Redox-Active Anion Receptors
;
_journal_issue 20
_journal_name_full Organometallics
_journal_page_first 3507
_journal_paper_doi 10.1021/acs.organomet.6b00559
_journal_volume 35
_journal_year 2016
_chemical_formula_sum 'C58 H81 Fe4 N O7 Si2'
_chemical_formula_weight 1183.81
_chemical_name_common 10
_space_group_crystal_system monoclinic
_space_group_IT_number 14
_space_group_name_Hall '-P 2yn'
_space_group_name_H-M_alt 'P 1 21/n 1'
_atom_sites_solution_hydrogens mixed
_cell_angle_alpha 90
_cell_angle_beta 90.835(2)
_cell_angle_gamma 90
_cell_formula_units_Z 4
_cell_length_a 11.9710(5)
_cell_length_b 27.1101(8)
_cell_length_c 17.4211(6)
_cell_measurement_reflns_used 6716
_cell_measurement_temperature 200.(2)
_cell_measurement_theta_max 24.9086
_cell_measurement_theta_min 2.2100
_cell_volume 5653.2(3)
_computing_cell_refinement 'SAINT V8.34A (Bruker AXS Inc., 2013)'
_computing_data_reduction 'SAINT V8.34A (Bruker AXS Inc., 2013)'
_computing_structure_refinement 'SHELXL-2014/7 (Sheldrick, 2014)'
_diffrn_ambient_temperature 200.(2)
_diffrn_detector_area_resol_mean 8.3333
_diffrn_measured_fraction_theta_full 0.998
_diffrn_measured_fraction_theta_max 0.998
_diffrn_measurement_device_type 'Bruker Kappa Apex II'
_diffrn_radiation_wavelength 0.71073
_diffrn_reflns_av_R_equivalents 0.0720
_diffrn_reflns_av_unetI/netI 0.0675
_diffrn_reflns_limit_h_max 14
_diffrn_reflns_limit_h_min -14
_diffrn_reflns_limit_k_max 32
_diffrn_reflns_limit_k_min -32
_diffrn_reflns_limit_l_max 20
_diffrn_reflns_limit_l_min -20
_diffrn_reflns_number 50304
_diffrn_reflns_theta_full 25.38
_diffrn_reflns_theta_max 25.38
_diffrn_reflns_theta_min 1.39
_exptl_absorpt_coefficient_mu 1.100
_exptl_absorpt_correction_T_max 0.96
_exptl_absorpt_correction_T_min 0.87
_exptl_absorpt_correction_type multi-scan
_exptl_absorpt_process_details sadabs
_exptl_crystal_colour orange
_exptl_crystal_density_diffrn 1.391
_exptl_crystal_density_method 'not measured'
_exptl_crystal_description prismatic
_exptl_crystal_F_000 2496
_exptl_crystal_size_max 0.230
_exptl_crystal_size_mid 0.050
_exptl_crystal_size_min 0.040
_refine_diff_density_max 0.918
_refine_diff_density_min -0.399
_refine_ls_extinction_method none
_refine_ls_goodness_of_fit_ref 1.013
_refine_ls_hydrogen_treatment mixed
_refine_ls_matrix_type full
_refine_ls_number_parameters 668
_refine_ls_number_reflns 10364
_refine_ls_number_restraints 5
_refine_ls_restrained_S_all 1.014
_refine_ls_R_factor_all 0.0829
_refine_ls_R_factor_gt 0.0442
_refine_ls_shift/su_max 0.002
_refine_ls_shift/su_mean 0.000
_refine_ls_structure_factor_coef Fsqd
_refine_ls_weighting_details 'w=1/[\s^2^(Fo^2^)+(0.0830P)^2^] where P=(Fo^2^+2Fc^2^)/3'
_refine_ls_weighting_scheme calc
_refine_ls_wR_factor_gt 0.1091
_refine_ls_wR_factor_ref 0.1427
_reflns_number_gt 7126
_reflns_number_total 10364
_reflns_threshold_expression 'I > 2\s(I)'
_cod_data_source_file om6b00559_si_002.cif
_cod_data_source_block 10
_cod_database_code 4088908

loop_
_space_group_symop_operation_xyz
'x, y, z'
'-x+1/2, y+1/2, -z+1/2'
'-x, -y, -z'
'x-1/2, -y-1/2, z-1/2'

loop_
_atom_site_type_symbol
_atom_site_label
_atom_site_fract_x
_atom_site_fract_y
_atom_site_fract_z
_atom_site_U_iso_or_equiv
_atom_site_adp_type
_atom_site_calc_flag
_atom_site_refinement_flags_adp
_atom_site_refinement_flags_posn
_atom_site_occupancy
Fe Fe1 0.08929(5) 0.76510(2) 0.65438(3) 0.02672(16) Uani d . . 1
Fe Fe2 0.11931(5) 0.79991(2) 1.01771(3) 0.02629(16) Uani d . . 1
Fe Fe3 0.39168(5) 1.02854(2) 0.85759(3) 0.02343(15) Uani d . . 1
Fe Fe4 0.58635(5) 0.81950(2) 0.84761(3) 0.02887(16) Uani d . . 1
Si Si1 0.16619(9) 0.82791(4) 0.82432(6) 0.0244(3) Uani d . . 1
Si Si2 0.36638(9) 0.90274(4) 0.82743(6) 0.0230(3) Uani d . . 1
O O1 0.0562(3) 0.86251(10) 0.81460(17) 0.0392(8) Uani d . . 1
H H1O 0.0659 0.8827 0.7788 0.059 Uiso calc U R 1
O O2 0.3836(2) 0.90902(9) 0.73567(15) 0.0304(7) Uani d . . 1
H H2O 0.3226 0.9171 0.7147 0.046 Uiso calc U R 1
O O3 0.2770(2) 0.85989(9) 0.84739(16) 0.0315(7) Uani d . . 1
C C1 0.1989(3) 0.79257(14) 0.7361(2) 0.0256(9) Uani d . . 1
C C2 0.2252(4) 0.81028(16) 0.6612(2) 0.0338(10) Uani d . . 1
H H2 0.2273 0.844 0.6463 0.041 Uiso calc U R 1
C C3 0.2476(4) 0.76947(17) 0.6122(3) 0.0403(12) Uani d . . 1
H H3 0.2676 0.7713 0.5597 0.048 Uiso calc U R 1
C C4 0.2349(3) 0.72583(16) 0.6556(3) 0.0347(11) Uani d . . 1
H H4 0.2442 0.6931 0.6374 0.042 Uiso calc U R 1
C C5 0.2056(3) 0.73976(15) 0.7314(2) 0.0313(10) Uani d . . 1
H H5 0.1925 0.7176 0.7725 0.038 Uiso calc U R 1
C C6 -0.0626(4) 0.7920(2) 0.6799(4) 0.0564(15) Uani d . . 1
H H6 -0.0759 0.8151 0.7198 0.068 Uiso calc U R 1
C C7 -0.0392(4) 0.80330(18) 0.6028(4) 0.0566(15) Uani d . . 1
H H7 -0.0374 0.8354 0.581 0.068 Uiso calc U R 1
C C8 -0.0190(4) 0.75875(17) 0.5634(3) 0.0480(13) Uani d . . 1
H H8 0.0012 0.7557 0.5111 0.058 Uiso calc U R 1
C C9 -0.0340(4) 0.71966(17) 0.6151(3) 0.0432(12) Uani d . . 1
H H9 -0.0261 0.6856 0.6037 0.052 Uiso calc U R 1
C C10 -0.0627(4) 0.7395(2) 0.6870(3) 0.0543(14) Uani d . . 1
H H10 -0.0791 0.7213 0.732 0.065 Uiso calc U R 1
C C11 0.1413(3) 0.78390(14) 0.9034(2) 0.0272(9) Uani d . . 1
C C12 0.0368(4) 0.76518(16) 0.9310(3) 0.0408(12) Uani d . . 1
H H12 -0.035 0.7736 0.9112 0.049 Uiso calc U R 1
C C13 0.0583(5) 0.73230(17) 0.9923(3) 0.0487(14) Uani d . . 1
H H13 0.0031 0.715 1.0202 0.058 Uiso calc U R 1
C C14 0.1745(5) 0.72929(15) 1.0056(3) 0.0443(13) Uani d . . 1
H H14 0.2119 0.7101 1.0436 0.053 Uiso calc U R 1
C C15 0.2248(4) 0.76096(14) 0.9502(2) 0.0339(10) Uani d . . 1
H H15 0.3029 0.766 0.9454 0.041 Uiso calc U R 1
C C16 0.1229(4) 0.87468(15) 1.0302(3) 0.0380(11) Uani d . . 1
H H16 0.1324 0.8981 0.9902 0.046 Uiso calc U R 1
C C17 0.0201(4) 0.85529(16) 1.0565(3) 0.0425(12) Uani d . . 1
H H17 -0.052 0.8638 1.0372 0.051 Uiso calc U R 1
C C18 0.0431(4) 0.82134(17) 1.1159(3) 0.0437(12) Uani d . . 1
H H18 -0.0106 0.8029 1.1434 0.052 Uiso calc U R 1
C C19 0.1589(5) 0.81961(17) 1.1270(3) 0.0476(13) Uani d . . 1
H H19 0.1978 0.7997 1.1635 0.057 Uiso calc U R 1
C C20 0.2081(4) 0.85247(15) 1.0749(3) 0.0392(11) Uani d . . 1
H H20 0.2858 0.8587 1.0705 0.047 Uiso calc U R 1
C C21 0.3182(3) 0.96061(14) 0.8724(2) 0.0259(9) Uani d . . 1
C C22 0.2397(3) 0.99603(14) 0.8426(3) 0.0310(10) Uani d . . 1
H H22 0.1995 0.9931 0.7955 0.037 Uiso calc U R 1
C C23 0.2318(4) 1.03619(16) 0.8950(3) 0.0400(12) Uani d . . 1
H H23 0.1854 1.0644 0.8889 0.048 Uiso calc U R 1
C C24 0.3046(4) 1.02683(15) 0.9571(3) 0.0394(12) Uani d . . 1
H H24 0.3162 1.0476 1.0003 0.047 Uiso calc U R 1
C C25 0.3580(4) 0.98072(14) 0.9441(2) 0.0316(10) Uani d . . 1
H H25 0.4115 0.9657 0.9774 0.038 Uiso calc U R 1
C C26 0.5080(4) 1.02008(16) 0.7751(3) 0.0361(11) Uani d . . 1
H H26 0.5202 0.9912 0.7454 0.043 Uiso calc U R 1
C C27 0.4347(4) 1.05926(16) 0.7555(3) 0.0397(11) Uani d . . 1
H H27 0.3862 1.0612 0.7084 0.048 Uiso calc U R 1
C C28 0.4416(4) 1.09498(16) 0.8143(3) 0.0406(12) Uani d . . 1
H H28 0.4015 1.1252 0.8159 0.049 Uiso calc U R 1
C C29 0.5194(4) 1.07767(15) 0.8709(3) 0.0384(11) Uani d . . 1
H H29 0.5403 1.0943 0.9169 0.046 Uiso calc U R 1
C C30 0.5598(3) 1.03128(16) 0.8465(3) 0.0373(11) Uani d . . 1
H H30 0.6125 1.0112 0.8733 0.045 Uiso calc U R 1
C C31 0.5004(3) 0.88330(13) 0.8725(2) 0.0253(9) Uani d . . 1
C C32 0.6130(4) 0.89369(14) 0.8500(3) 0.0327(10) Uani d . . 1
H H32 0.6349 0.9144 0.8052 0.039 Uiso calc U R 1
C C33 0.6886(4) 0.86946(16) 0.9021(3) 0.0421(12) Uani d . . 1
H H33 0.772 0.8703 0.9002 0.051 Uiso calc U R 1
C C34 0.6244(4) 0.84391(16) 0.9560(3) 0.0426(12) Uani d . . 1
H H34 0.6542 0.8233 0.9992 0.051 Uiso calc U R 1
C C35 0.5096(4) 0.85221(14) 0.9383(2) 0.0312(10) Uani d . . 1
H H35 0.4454 0.838 0.967 0.037 Uiso calc U R 1
C C36 0.5190(4) 0.78949(17) 0.7494(3) 0.0482(13) Uani d . . 1
H H36 0.4623 0.8056 0.7148 0.058 Uiso calc U R 1
C C37 0.6358(4) 0.79361(17) 0.7431(3) 0.0465(13) Uani d . . 1
H H37 0.6765 0.8128 0.7032 0.056 Uiso calc U R 1
C C38 0.6848(4) 0.76578(17) 0.8029(3) 0.0490(13) Uani d . . 1
H H38 0.7668 0.7619 0.8128 0.059 Uiso calc U R 1
C C39 0.5986(5) 0.74410(16) 0.8469(3) 0.0513(14) Uani d . . 1
H H39 0.6084 0.7221 0.8925 0.062 Uiso calc U R 1
C C40 0.4956(4) 0.75938(17) 0.8125(3) 0.0525(15) Uani d . . 1
H H40 0.4194 0.7503 0.8306 0.063 Uiso calc U R 1
O O4 0.2347(3) 0.96066(15) 0.6504(2) 0.0671(11) Uani d . . 1
O O5 0.1623(3) 0.99807(12) 0.54892(18) 0.0474(8) Uani d . . 1
C C41 0.2428(4) 0.98639(17) 0.5913(3) 0.0389(11) Uani d . . 1
C C42 0.3579(4) 1.0038(2) 0.5685(3) 0.0568(14) Uani d . . 1
H H42A 0.3738 0.9925 0.5164 0.085 Uiso calc U R 1
H H42B 0.4139 0.9904 0.6044 0.085 Uiso calc U R 1
H H42C 0.3605 1.04 0.5701 0.085 Uiso calc U R 1
N N1 0.3600(3) 0.44644(11) 0.19149(18) 0.0246(7) Uani d . . 1
C C43 0.3410(3) 0.49352(13) 0.1458(2) 0.0246(9) Uani d . . 1
H H43A 0.3521 0.4859 0.0909 0.029 Uiso calc U R 1
H H43B 0.3993 0.5176 0.1613 0.029 Uiso calc U R 1
C C44 0.2279(3) 0.51834(14) 0.1535(2) 0.0315(10) Uani d . . 1
H H44A 0.1693 0.4975 0.1293 0.038 Uiso calc U R 1
H H44B 0.2101 0.5222 0.2085 0.038 Uiso calc U R 1
C C45 0.2296(4) 0.56844(15) 0.1152(3) 0.0396(11) Uani d . . 1
H H45A 0.2583 0.5647 0.0625 0.047 Uiso calc U R 1
H H45B 0.2816 0.5903 0.144 0.047 Uiso calc U R 1
C C46 0.1145(4) 0.59287(17) 0.1110(3) 0.0489(13) Uani d . . 1
H H46A 0.064 0.5728 0.0791 0.073 Uiso calc U R 1
H H46B 0.1213 0.6258 0.0884 0.073 Uiso calc U R 1
H H46C 0.0843 0.5957 0.1628 0.073 Uiso calc U R 1
C C47 0.2755(3) 0.40719(14) 0.1700(2) 0.0309(10) Uani d . . 1
H H47A 0.2007 0.419 0.1851 0.037 Uiso calc U R 1
H H47B 0.2923 0.3773 0.2008 0.037 Uiso calc U R 1
C C48 0.2693(4) 0.39223(17) 0.0861(3) 0.0429(12) Uani d . . 1
H H48A 0.3404 0.3763 0.0714 0.051 Uiso calc U R 1
H H48B 0.2589 0.422 0.0538 0.051 Uiso calc U R 1
C C49 0.1730(4) 0.35667(17) 0.0718(3) 0.0516(14) Uani d . . 1
H H49A 0.1759 0.3449 0.0181 0.062 Uiso calc U R 1
H H49B 0.183 0.3277 0.1057 0.062 Uiso calc U R 1
C C50 0.0585(5) 0.3788(2) 0.0856(4) 0.081(2) Uani d . . 1
H H50A 0.0511 0.3866 0.1402 0.122 Uiso calc U R 1
H H50B 0.0006 0.3551 0.0703 0.122 Uiso calc U R 1
H H50C 0.0498 0.409 0.0553 0.122 Uiso calc U R 1
C C51 0.3461(3) 0.45512(15) 0.2771(2) 0.0284(9) Uani d . . 1
H H51A 0.268 0.4653 0.286 0.034 Uiso calc U R 1
H H51B 0.3581 0.4234 0.3041 0.034 Uiso calc U R 1
C C52 0.4227(4) 0.49314(17) 0.3131(2) 0.0377(11) Uani d . . 1
H H52A 0.4243 0.5229 0.2803 0.045 Uiso calc U R 1
H H52B 0.4995 0.4797 0.3168 0.045 Uiso calc U R 1
C C53 0.3832(4) 0.50695(17) 0.3923(2) 0.0407(11) Uani d . . 1
H H53A 0.3066 0.5206 0.3881 0.049 Uiso calc U R 1
H H53B 0.3798 0.4768 0.4243 0.049 Uiso calc U R 1
C C54 0.4574(4) 0.54388(16) 0.4312(3) 0.0398(11) Uani d . . 1
H H54A 0.5331 0.5304 0.4363 0.06 Uiso calc U R 1
H H54B 0.4284 0.5513 0.4822 0.06 Uiso calc U R 1
H H54C 0.4594 0.5742 0.4005 0.06 Uiso calc U R 1
C C55 0.4789(3) 0.43042(14) 0.1741(2) 0.0260(9) Uani d . . 1
H H55A 0.4841 0.4247 0.1181 0.031 Uiso calc U R 1
H H55B 0.5299 0.458 0.1872 0.031 Uiso calc U R 1
C C56 0.5203(4) 0.38483(17) 0.2151(3) 0.0401(11) Uani d . . 1
H H56A 0.4784 0.3558 0.1958 0.048 Uiso calc U R 1
H H56B 0.506 0.3881 0.2707 0.048 Uiso calc U R 1
C C57 0.6435(4) 0.3767(2) 0.2032(3) 0.0558(14) Uani d . . 1
H H57A 0.684 0.4067 0.2206 0.067 Uiso calc U R 1
H H57B 0.6683 0.3491 0.2365 0.067 Uiso calc U R 1
C C58 0.6765(5) 0.3658(2) 0.1237(3) 0.0710(19) Uani d . . 1
H H58A 0.6345 0.3372 0.1046 0.107 Uiso calc U R 1
H H58B 0.7567 0.3585 0.1226 0.107 Uiso calc U R 1
H H58C 0.6603 0.3944 0.0909 0.107 Uiso calc U R 1
O O6 0.0393(3) 0.91989(13) 0.68716(18) 0.0468(8) Uani d . D 1
O O7 0.9912(3) 0.93191(14) 0.5234(2) 0.0446(8) Uani d . D 1
H H7WA 1.042(4) 0.9525(18) 0.533(4) 0.08(2) Uiso d . D 1
H H7WB 0.944(4) 0.948(2) 0.500(3) 0.08(2) Uiso d . D 1
H H6WA 0.100(3) 0.935(2) 0.677(4) 0.099 Uiso d U D 1
H H6WB 0.019(5) 0.915(2) 0.6421(16) 0.099 Uiso d U D 1

loop_
_atom_site_aniso_label
_atom_site_aniso_U_11
_atom_site_aniso_U_22
_atom_site_aniso_U_33
_atom_site_aniso_U_12
_atom_site_aniso_U_13
_atom_site_aniso_U_23
Fe1 0.0259(3) 0.0271(3) 0.0269(3) -0.0007(2) -0.0050(2) -0.0061(3)
Fe2 0.0323(4) 0.0235(3) 0.0232(3) -0.0034(2) 0.0017(3) -0.0007(3)
Fe3 0.0240(3) 0.0196(3) 0.0268(3) -0.0017(2) 0.0019(2) -0.0016(3)
Fe4 0.0325(4) 0.0227(3) 0.0313(4) 0.0029(2) -0.0027(3) -0.0052(3)
Si1 0.0304(6) 0.0225(5) 0.0202(6) -0.0026(5) -0.0034(5) -0.0038(5)
Si2 0.0297(6) 0.0189(5) 0.0203(6) -0.0036(4) -0.0019(5) -0.0014(5)
O1 0.047(2) 0.0376(17) 0.0334(18) 0.0150(14) -0.0005(14) -0.0003(14)
O2 0.0375(17) 0.0317(15) 0.0219(15) 0.0010(13) -0.0030(13) 0.0001(13)
O3 0.0413(18) 0.0241(14) 0.0290(16) -0.0113(12) -0.0042(13) -0.0017(13)
C1 0.024(2) 0.027(2) 0.026(2) -0.0008(17) -0.0051(17) -0.0057(18)
C2 0.033(3) 0.035(2) 0.033(3) -0.0067(19) 0.000(2) -0.001(2)
C3 0.037(3) 0.056(3) 0.028(2) -0.006(2) 0.009(2) -0.009(2)
C4 0.029(2) 0.036(2) 0.038(3) 0.0045(19) -0.003(2) -0.012(2)
C5 0.032(2) 0.030(2) 0.031(2) 0.0083(18) -0.0064(19) -0.005(2)
C6 0.040(3) 0.058(3) 0.072(4) 0.011(2) 0.005(3) -0.031(3)
C7 0.048(3) 0.040(3) 0.082(4) 0.009(2) -0.032(3) -0.009(3)
C8 0.047(3) 0.046(3) 0.050(3) 0.002(2) -0.024(2) -0.012(3)
C9 0.035(3) 0.041(3) 0.054(3) -0.006(2) -0.014(2) -0.011(3)
C10 0.025(3) 0.078(4) 0.060(4) -0.011(2) 0.002(2) -0.009(3)
C11 0.036(3) 0.0207(19) 0.025(2) -0.0090(17) 0.0011(18) -0.0077(18)
C12 0.046(3) 0.041(3) 0.035(3) -0.021(2) -0.001(2) -0.009(2)
C13 0.073(4) 0.034(3) 0.040(3) -0.026(2) 0.012(3) 0.001(2)
C14 0.075(4) 0.021(2) 0.036(3) 0.005(2) 0.006(3) 0.001(2)
C15 0.047(3) 0.022(2) 0.033(2) 0.0053(19) 0.007(2) -0.003(2)
C16 0.056(3) 0.022(2) 0.035(3) 0.003(2) 0.002(2) -0.003(2)
C17 0.042(3) 0.041(3) 0.044(3) 0.015(2) 0.002(2) -0.008(2)
C18 0.055(3) 0.043(3) 0.033(3) 0.004(2) 0.018(2) -0.004(2)
C19 0.072(4) 0.040(3) 0.030(3) 0.011(3) -0.009(2) -0.006(2)
C20 0.041(3) 0.033(2) 0.043(3) -0.003(2) -0.007(2) -0.014(2)
C21 0.028(2) 0.024(2) 0.025(2) -0.0058(17) 0.0070(18) -0.0001(18)
C22 0.020(2) 0.032(2) 0.041(3) -0.0028(18) -0.0001(19) -0.004(2)
C23 0.028(3) 0.033(2) 0.060(3) 0.0014(19) 0.013(2) -0.006(2)
C24 0.053(3) 0.029(2) 0.036(3) -0.004(2) 0.021(2) -0.009(2)
C25 0.041(3) 0.026(2) 0.027(2) -0.0069(19) 0.0039(19) 0.0047(19)
C26 0.033(3) 0.039(2) 0.037(3) -0.009(2) 0.015(2) -0.001(2)
C27 0.042(3) 0.043(3) 0.035(3) -0.009(2) 0.000(2) 0.012(2)
C28 0.046(3) 0.027(2) 0.049(3) -0.006(2) 0.007(2) 0.007(2)
C29 0.039(3) 0.032(2) 0.044(3) -0.017(2) 0.000(2) -0.004(2)
C30 0.021(2) 0.042(3) 0.049(3) -0.0031(19) 0.002(2) 0.010(2)
C31 0.035(2) 0.0173(19) 0.023(2) -0.0001(17) -0.0045(17) -0.0051(18)
C32 0.038(3) 0.025(2) 0.036(3) -0.0064(19) -0.001(2) -0.005(2)
C33 0.036(3) 0.036(2) 0.054(3) 0.002(2) -0.011(2) -0.011(2)
C34 0.060(3) 0.035(2) 0.033(3) 0.012(2) -0.020(2) -0.008(2)
C35 0.050(3) 0.023(2) 0.020(2) 0.0078(19) -0.0047(19) -0.0048(19)
C36 0.057(4) 0.041(3) 0.046(3) 0.013(2) -0.017(3) -0.026(3)
C37 0.056(3) 0.045(3) 0.038(3) 0.008(2) 0.008(2) -0.017(2)
C38 0.044(3) 0.044(3) 0.059(3) 0.016(2) 0.002(3) -0.018(3)
C39 0.074(4) 0.024(2) 0.056(3) 0.008(2) 0.013(3) -0.009(2)
C40 0.046(3) 0.034(3) 0.078(4) -0.005(2) 0.010(3) -0.033(3)
O4 0.058(2) 0.097(3) 0.046(2) 0.000(2) -0.0085(18) 0.036(2)
O5 0.043(2) 0.055(2) 0.043(2) -0.0019(16) -0.0119(16) 0.0096(17)
C41 0.042(3) 0.045(3) 0.030(3) 0.002(2) -0.011(2) -0.004(2)
C42 0.045(3) 0.085(4) 0.041(3) -0.008(3) -0.007(2) 0.003(3)
N1 0.0260(19) 0.0245(17) 0.0235(18) -0.0008(14) 0.0026(14) 0.0007(15)
C43 0.029(2) 0.023(2) 0.022(2) -0.0033(16) 0.0009(17) 0.0031(18)
C44 0.030(2) 0.033(2) 0.032(2) 0.0011(18) 0.0023(19) 0.005(2)
C45 0.035(3) 0.035(2) 0.049(3) 0.003(2) 0.001(2) 0.006(2)
C46 0.046(3) 0.042(3) 0.058(3) 0.016(2) 0.000(3) 0.007(3)
C47 0.031(2) 0.025(2) 0.037(3) -0.0065(18) -0.0025(19) 0.000(2)
C48 0.048(3) 0.041(3) 0.040(3) -0.007(2) -0.001(2) -0.011(2)
C49 0.047(3) 0.046(3) 0.062(4) -0.004(2) -0.006(3) -0.029(3)
C50 0.046(4) 0.077(4) 0.120(6) 0.005(3) -0.023(4) -0.054(4)
C51 0.033(2) 0.033(2) 0.019(2) -0.0050(18) 0.0041(18) 0.0005(18)
C52 0.035(3) 0.049(3) 0.029(2) -0.013(2) 0.003(2) -0.005(2)
C53 0.048(3) 0.046(3) 0.028(3) -0.015(2) 0.003(2) -0.003(2)
C54 0.045(3) 0.039(3) 0.036(3) -0.009(2) -0.002(2) -0.004(2)
C55 0.021(2) 0.031(2) 0.025(2) -0.0014(17) 0.0013(17) 0.0003(19)
C56 0.043(3) 0.042(3) 0.035(3) 0.014(2) 0.003(2) 0.009(2)
C57 0.051(3) 0.052(3) 0.064(4) 0.022(3) -0.001(3) 0.006(3)
C58 0.070(4) 0.063(4) 0.081(5) 0.037(3) 0.030(3) 0.016(3)
O6 0.058(2) 0.046(2) 0.0361(19) 0.0132(17) 0.0010(17) 0.0059(17)
O7 0.043(2) 0.055(2) 0.036(2) 0.0030(19) -0.0027(17) 0.0012(18)

loop_
_atom_type_symbol
_atom_type_description
_atom_type_scat_dispersion_real
_atom_type_scat_dispersion_imag
_atom_type_scat_source
C C 0.0033 0.0016 'International Tables Vol C Tables 4.2.6.8 and 6.1.1.4'
O O 0.0106 0.0060 'International Tables Vol C Tables 4.2.6.8 and 6.1.1.4'
Si Si 0.0817 0.0704 'International Tables Vol C Tables 4.2.6.8 and 6.1.1.4'
Fe Fe 0.3463 0.8444 'International Tables Vol C Tables 4.2.6.8 and 6.1.1.4'
N N 0.0061 0.0033 'International Tables Vol C Tables 4.2.6.8 and 6.1.1.4'
H H 0.0000 0.0000 'International Tables Vol C Tables 4.2.6.8 and 6.1.1.4'

loop_
_geom_angle_atom_site_label_1
_geom_angle_atom_site_label_2
_geom_angle_atom_site_label_3
_geom_angle
C6 Fe1 C9 69.0(2)
C6 Fe1 C10 41.3(2)
C9 Fe1 C10 40.58(19)
C6 Fe1 C5 125.9(2)
C9 Fe1 C5 120.17(18)
C10 Fe1 C5 107.8(2)
C6 Fe1 C2 119.4(2)
C9 Fe1 C2 163.40(19)
C10 Fe1 C2 154.70(19)
C5 Fe1 C2 68.13(17)
C6 Fe1 C8 68.7(2)
C9 Fe1 C8 40.33(19)
C10 Fe1 C8 68.2(2)
C5 Fe1 C8 154.55(17)
C2 Fe1 C8 126.4(2)
C6 Fe1 C4 163.6(2)
C9 Fe1 C4 107.63(18)
C10 Fe1 C4 125.9(2)
C5 Fe1 C4 40.77(16)
C2 Fe1 C4 68.43(17)
C8 Fe1 C4 119.79(19)
C6 Fe1 C3 154.4(2)
C9 Fe1 C3 125.88(19)
C10 Fe1 C3 163.0(2)
C5 Fe1 C3 68.16(18)
C2 Fe1 C3 40.82(17)
C8 Fe1 C3 107.9(2)
C4 Fe1 C3 40.45(17)
C6 Fe1 C7 40.6(2)
C9 Fe1 C7 67.8(2)
C10 Fe1 C7 68.1(2)
C5 Fe1 C7 163.6(2)
C2 Fe1 C7 108.3(2)
C8 Fe1 C7 40.37(19)
C4 Fe1 C7 154.5(2)
C3 Fe1 C7 120.4(2)
C6 Fe1 C1 106.49(19)
C9 Fe1 C1 154.53(18)
C10 Fe1 C1 119.50(19)
C5 Fe1 C1 41.01(15)
C2 Fe1 C1 40.85(16)
C8 Fe1 C1 163.33(17)
C4 Fe1 C1 69.29(16)
C3 Fe1 C1 69.09(17)
C7 Fe1 C1 125.88(18)
C13 Fe2 C12 40.84(19)
C13 Fe2 C19 121.6(2)
C12 Fe2 C19 158.1(2)
C13 Fe2 C20 158.4(2)
C12 Fe2 C20 159.81(19)
C19 Fe2 C20 40.59(19)
C13 Fe2 C18 106.1(2)
C12 Fe2 C18 122.7(2)
C19 Fe2 C18 40.3(2)
C20 Fe2 C18 68.0(2)
C13 Fe2 C15 68.14(19)
C12 Fe2 C15 68.11(19)
C19 Fe2 C15 122.8(2)
C20 Fe2 C15 108.86(19)
C18 Fe2 C15 157.54(19)
C13 Fe2 C17 122.1(2)
C12 Fe2 C17 108.1(2)
C19 Fe2 C17 67.9(2)
C20 Fe2 C17 67.87(19)
C18 Fe2 C17 40.51(19)
C15 Fe2 C17 160.90(18)
C13 Fe2 C14 40.6(2)
C12 Fe2 C14 68.9(2)
C19 Fe2 C14 105.9(2)
C20 Fe2 C14 122.9(2)
C18 Fe2 C14 120.36(19)
C15 Fe2 C14 41.15(17)
C17 Fe2 C14 156.8(2)
C13 Fe2 C16 158.8(2)
C12 Fe2 C16 123.45(19)
C19 Fe2 C16 68.53(19)
C20 Fe2 C16 40.52(18)
C18 Fe2 C16 68.64(18)
C15 Fe2 C16 124.44(18)
C17 Fe2 C16 40.80(18)
C14 Fe2 C16 159.9(2)
C13 Fe2 C11 69.37(17)
C12 Fe2 C11 41.27(16)
C19 Fe2 C11 158.8(2)
C20 Fe2 C11 123.30(18)
C18 Fe2 C11 159.8(2)
C15 Fe2 C11 40.69(17)
C17 Fe2 C11 124.05(19)
C14 Fe2 C11 69.83(17)
C16 Fe2 C11 108.05(17)
C30 Fe3 C26 40.83(18)
C30 Fe3 C25 107.59(18)
C26 Fe3 C25 126.77(18)
C30 Fe3 C22 153.02(17)
C26 Fe3 C22 118.82(18)
C25 Fe3 C22 68.41(18)
C30 Fe3 C24 127.1(2)
C26 Fe3 C24 165.0(2)
C25 Fe3 C24 40.98(16)
C22 Fe3 C24 68.36(19)
C30 Fe3 C27 68.75(19)
C26 Fe3 C27 40.78(18)
C25 Fe3 C27 164.47(17)
C22 Fe3 C27 107.59(19)
C24 Fe3 C27 153.08(19)
C30 Fe3 C29 40.76(17)
C26 Fe3 C29 68.48(18)
C25 Fe3 C29 119.26(19)
C22 Fe3 C29 164.86(17)
C24 Fe3 C29 108.08(19)
C27 Fe3 C29 68.51(19)
C30 Fe3 C23 164.6(2)
C26 Fe3 C23 153.4(2)
C25 Fe3 C23 68.37(19)
C22 Fe3 C23 40.91(17)
C24 Fe3 C23 40.23(19)
C27 Fe3 C23 119.2(2)
C29 Fe3 C23 127.03(18)
C30 Fe3 C28 68.69(19)
C26 Fe3 C28 68.36(18)
C25 Fe3 C28 153.78(18)
C22 Fe3 C28 126.85(19)
C24 Fe3 C28 119.32(18)
C27 Fe3 C28 40.46(18)
C29 Fe3 C28 40.87(18)
C23 Fe3 C28 107.96(19)
C30 Fe3 C21 118.15(17)
C26 Fe3 C21 106.67(16)
C25 Fe3 C21 41.12(16)
C22 Fe3 C21 41.04(16)
C24 Fe3 C21 69.37(16)
C27 Fe3 C21 126.10(17)
C29 Fe3 C21 153.05(18)
C23 Fe3 C21 69.30(16)
C28 Fe3 C21 164.09(18)
C38 Fe4 C32 128.6(2)
C38 Fe4 C35 151.21(19)
C32 Fe4 C35 68.11(17)
C38 Fe4 C34 117.5(2)
C32 Fe4 C34 68.23(18)
C35 Fe4 C34 40.69(17)
C38 Fe4 C40 67.9(2)
C32 Fe4 C40 151.0(2)
C35 Fe4 C40 109.52(19)
C34 Fe4 C40 130.0(2)
C38 Fe4 C37 40.34(19)
C32 Fe4 C37 108.04(19)
C35 Fe4 C37 167.54(19)
C34 Fe4 C37 150.3(2)
C40 Fe4 C37 67.7(2)
C38 Fe4 C39 40.70(19)
C32 Fe4 C39 166.9(2)
C35 Fe4 C39 118.12(19)
C34 Fe4 C39 108.3(2)
C40 Fe4 C39 40.7(2)
C37 Fe4 C39 68.3(2)
C38 Fe4 C36 67.6(2)
C32 Fe4 C36 117.9(2)
C35 Fe4 C36 129.99(19)
C34 Fe4 C36 168.1(2)
C40 Fe4 C36 40.0(2)
C37 Fe4 C36 40.2(2)
C39 Fe4 C36 68.1(2)
C38 Fe4 C33 107.8(2)
C32 Fe4 C33 41.02(17)
C35 Fe4 C33 68.09(19)
C34 Fe4 C33 40.14(19)
C40 Fe4 C33 167.2(2)
C37 Fe4 C33 117.4(2)
C39 Fe4 C33 128.3(2)
C36 Fe4 C33 150.9(2)
C38 Fe4 C31 166.94(19)
C32 Fe4 C31 41.03(16)
C35 Fe4 C31 40.66(15)
C34 Fe4 C31 68.88(17)
C40 Fe4 C31 117.79(18)
C37 Fe4 C31 128.77(18)
C39 Fe4 C31 150.94(19)
C36 Fe4 C31 108.48(17)
C33 Fe4 C31 69.19(17)
O1 Si1 O3 111.98(16)
O1 Si1 C11 108.14(18)
O3 Si1 C11 107.37(17)
O1 Si1 C1 113.11(17)
O3 Si1 C1 107.32(16)
C11 Si1 C1 108.74(17)
O3 Si2 O2 112.32(15)
O3 Si2 C21 107.81(16)
O2 Si2 C21 111.90(16)
O3 Si2 C31 106.01(16)
O2 Si2 C31 109.01(17)
C21 Si2 C31 109.60(18)
Si1 O1 H1O 109.5
Si2 O2 H2A 109.5
Si2 O3 Si1 150.0(2)
C2 C1 C5 105.6(3)
C2 C1 Si1 129.3(3)
C5 C1 Si1 125.1(3)
C2 C1 Fe1 68.7(2)
C5 C1 Fe1 68.6(2)
Si1 C1 Fe1 128.2(2)
C3 C2 C1 109.3(4)
C3 C2 Fe1 69.9(2)
C1 C2 Fe1 70.5(2)
C3 C2 H2 125.3
C1 C2 H2 125.3
Fe1 C2 H2 125.9
C4 C3 C2 107.9(4)
C4 C3 Fe1 69.6(2)
C2 C3 Fe1 69.3(2)
C4 C3 H3 126.0
C2 C3 H3 126.0
Fe1 C3 H3 126.6
C3 C4 C5 107.7(4)
C3 C4 Fe1 69.9(2)
C5 C4 Fe1 69.5(2)
C3 C4 H4 126.1
C5 C4 H4 126.1
Fe1 C4 H4 126.0
C4 C5 C1 109.5(4)
C4 C5 Fe1 69.8(2)
C1 C5 Fe1 70.4(2)
C4 C5 H5 125.3
C1 C5 H5 125.3
Fe1 C5 H5 126.2
C7 C6 C10 107.4(5)
C7 C6 Fe1 71.1(3)
C10 C6 Fe1 70.1(3)
C7 C6 H6 126.3
C10 C6 H6 126.3
Fe1 C6 H6 124.1
C8 C7 C6 108.4(5)
C8 C7 Fe1 69.4(3)
C6 C7 Fe1 68.3(3)
C8 C7 H7 125.8
C6 C7 H7 125.8
Fe1 C7 H7 128.0
C9 C8 C7 108.1(5)
C9 C8 Fe1 69.6(3)
C7 C8 Fe1 70.3(3)
C9 C8 H8 126.0
C7 C8 H8 126.0
Fe1 C8 H8 125.8
C8 C9 C10 108.4(4)
C8 C9 Fe1 70.1(3)
C10 C9 Fe1 69.8(3)
C8 C9 H9 125.8
C10 C9 H9 125.8
Fe1 C9 H9 125.9
C9 C10 C6 107.7(5)
C9 C10 Fe1 69.6(3)
C6 C10 Fe1 68.6(3)
C9 C10 H10 126.2
C6 C10 H10 126.2
Fe1 C10 H10 127.2
C15 C11 C12 105.1(4)
C15 C11 Si1 126.1(3)
C12 C11 Si1 128.8(3)
C15 C11 Fe2 68.7(2)
C12 C11 Fe2 68.1(2)
Si1 C11 Fe2 127.48(19)
C13 C12 C11 109.1(5)
C13 C12 Fe2 69.4(3)
C11 C12 Fe2 70.7(2)
C13 C12 H12 125.5
C11 C12 H12 125.5
Fe2 C12 H12 126.0
C14 C13 C12 109.2(4)
C14 C13 Fe2 70.3(3)
C12 C13 Fe2 69.7(2)
C14 C13 H13 125.4
C12 C13 H13 125.4
Fe2 C13 H13 126.1
C13 C14 C15 106.2(4)
C13 C14 Fe2 69.0(3)
C15 C14 Fe2 69.3(2)
C13 C14 H14 126.9
C15 C14 H14 126.9
Fe2 C14 H14 126.4
C11 C15 C14 110.5(4)
C11 C15 Fe2 70.6(2)
C14 C15 Fe2 69.6(2)
C11 C15 H15 124.8
C14 C15 H15 124.8
Fe2 C15 H15 126.7
C20 C16 C17 106.7(4)
C20 C16 Fe2 69.4(2)
C17 C16 Fe2 69.5(2)
C20 C16 H16 126.7
C17 C16 H16 126.7
Fe2 C16 H16 126.0
C18 C17 C16 108.5(4)
C18 C17 Fe2 69.7(2)
C16 C17 Fe2 69.7(2)
C18 C17 H17 125.7
C16 C17 H17 125.7
Fe2 C17 H17 126.4
C19 C18 C17 107.8(4)
C19 C18 Fe2 69.6(3)
C17 C18 Fe2 69.8(2)
C19 C18 H18 126.1
C17 C18 H18 126.1
Fe2 C18 H18 126.1
C18 C19 C20 108.2(4)
C18 C19 Fe2 70.1(3)
C20 C19 Fe2 69.8(3)
C18 C19 H19 125.9
C20 C19 H19 125.9
Fe2 C19 H19 125.7
C19 C20 C16 108.8(4)
C19 C20 Fe2 69.6(3)
C16 C20 Fe2 70.1(3)
C19 C20 H20 125.6
C16 C20 H20 125.6
Fe2 C20 H20 126.3
C22 C21 C25 105.5(3)
C22 C21 Si2 128.4(3)
C25 C21 Si2 126.0(3)
C22 C21 Fe3 68.6(2)
C25 C21 Fe3 68.4(2)
Si2 C21 Fe3 124.67(19)
C23 C22 C21 109.2(4)
C23 C22 Fe3 69.8(2)
C21 C22 Fe3 70.4(2)
C23 C22 H22 125.4
C21 C22 H22 125.4
Fe3 C22 H22 126.0
C24 C23 C22 108.0(4)
C24 C23 Fe3 69.7(3)
C22 C23 Fe3 69.3(2)
C24 C23 H23 126.0
C22 C23 H23 126.0
Fe3 C23 H23 126.6
C23 C24 C25 108.2(4)
C23 C24 Fe3 70.1(3)
C25 C24 Fe3 69.4(2)
C23 C24 H24 125.9
C25 C24 H24 125.9
Fe3 C24 H24 126.2
C24 C25 C21 109.1(4)
C24 C25 Fe3 69.7(2)
C21 C25 Fe3 70.4(2)
C24 C25 H25 125.5
C21 C25 H25 125.5
Fe3 C25 H25 126.0
C30 C26 C27 108.3(4)
C30 C26 Fe3 69.5(2)
C27 C26 Fe3 69.9(2)
C30 C26 H26 125.9
C27 C26 H26 125.9
Fe3 C26 H26 126.3
C28 C27 C26 108.0(4)
C28 C27 Fe3 70.1(2)
C26 C27 Fe3 69.3(2)
C28 C27 H27 126.0
C26 C27 H27 126.0
Fe3 C27 H27 126.0
C27 C28 C29 107.9(4)
C27 C28 Fe3 69.5(2)
C29 C28 Fe3 69.3(2)
C27 C28 H28 126.1
C29 C28 H28 126.1
Fe3 C28 H28 126.8
C30 C29 C28 107.9(4)
C30 C29 Fe3 69.2(2)
C28 C29 Fe3 69.8(2)
C30 C29 H29 126.1
C28 C29 H29 126.1
Fe3 C29 H29 126.5
C29 C30 C26 107.9(4)
C29 C30 Fe3 70.1(2)
C26 C30 Fe3 69.7(2)
C29 C30 H30 126.0
C26 C30 H30 126.0
Fe3 C30 H30 125.8
C35 C31 C32 105.8(4)
C35 C31 Si2 124.4(3)
C32 C31 Si2 129.7(3)
C35 C31 Fe4 68.9(2)
C32 C31 Fe4 68.6(2)
Si2 C31 Fe4 125.6(2)
C33 C32 C31 108.9(4)
C33 C32 Fe4 69.9(2)
C31 C32 Fe4 70.4(2)
C33 C32 H32 125.5
C31 C32 H32 125.5
Fe4 C32 H32 125.5
C34 C33 C32 107.6(4)
C34 C33 Fe4 69.8(3)
C32 C33 Fe4 69.0(2)
C34 C33 H33 126.2
C32 C33 H33 126.2
Fe4 C33 H33 126.2
C33 C34 C35 108.2(4)
C33 C34 Fe4 70.0(3)
C35 C34 Fe4 69.5(2)
C33 C34 H34 125.9
C35 C34 H34 125.9
Fe4 C34 H34 125.9
C34 C35 C31 109.4(4)
C34 C35 Fe4 69.8(2)
C31 C35 Fe4 70.4(2)
C34 C35 H35 125.3
C31 C35 H35 125.3
Fe4 C35 H35 125.3
C40 C36 C37 108.5(5)
C40 C36 Fe4 69.9(3)
C37 C36 Fe4 69.8(3)
C40 C36 H36 125.7
C37 C36 H36 125.7
Fe4 C36 H36 125.7
C36 C37 C38 107.7(5)
C36 C37 Fe4 70.0(3)
C38 C37 Fe4 69.4(3)
C36 C37 H37 126.2
C38 C37 H37 126.2
Fe4 C37 H37 126.2
C37 C38 C39 108.8(5)
C37 C38 Fe4 70.3(3)
C39 C38 Fe4 70.2(3)
C37 C38 H38 125.6
C39 C38 H38 125.6
Fe4 C38 H38 125.6
C38 C39 C40 106.5(5)
C38 C39 Fe4 69.1(3)
C40 C39 Fe4 69.6(3)
C38 C39 H39 126.7
C40 C39 H39 126.7
Fe4 C39 H39 126.7
C36 C40 C39 108.5(5)
C36 C40 Fe4 70.1(3)
C39 C40 Fe4 69.7(3)
C36 C40 H40 125.8
C39 C40 H40 125.8
Fe4 C40 H40 125.8
O5 C41 O4 124.2(5)
O5 C41 C42 117.7(4)
O4 C41 C42 118.1(4)
C41 C42 H42A 109.5
C41 C42 H42B 109.5
H42A C42 H42B 109.5
C41 C42 H42C 109.5
H42A C42 H42C 109.5
H42B C42 H42C 109.5
C47 N1 C43 111.5(3)
C47 N1 C51 105.6(3)
C43 N1 C51 111.5(3)
C47 N1 C55 112.0(3)
C43 N1 C55 105.6(3)
C51 N1 C55 110.8(3)
N1 C43 C44 116.9(3)
N1 C43 H43A 108.1
C44 C43 H43A 108.1
N1 C43 H43B 108.1
C44 C43 H43B 108.1
H43A C43 H43B 107.3
C45 C44 C43 109.9(3)
C45 C44 H44A 109.7
C43 C44 H44A 109.7
C45 C44 H44B 109.7
C43 C44 H44B 109.7
H44A C44 H44B 108.2
C44 C45 C46 113.1(4)
C44 C45 H45A 109.0
C46 C45 H45A 109.0
C44 C45 H45B 109.0
C46 C45 H45B 109.0
H45A C45 H45B 107.8
C45 C46 H46A 109.5
C45 C46 H46B 109.5
H46A C46 H46B 109.5
C45 C46 H46C 109.5
H46A C46 H46C 109.5
H46B C46 H46C 109.5
N1 C47 C48 116.7(3)
N1 C47 H47A 108.1
C48 C47 H47A 108.1
N1 C47 H47B 108.1
C48 C47 H47B 108.1
H47A C47 H47B 107.3
C47 C48 C49 110.7(4)
C47 C48 H48A 109.5
C49 C48 H48A 109.5
C47 C48 H48B 109.5
C49 C48 H48B 109.5
H48A C48 H48B 108.1
C50 C49 C48 114.1(4)
C50 C49 H49A 108.7
C48 C49 H49A 108.7
C50 C49 H49B 108.7
C48 C49 H49B 108.7
H49A C49 H49B 107.6
C49 C50 H50A 109.5
C49 C50 H50B 109.5
H50A C50 H50B 109.5
C49 C50 H50C 109.5
H50A C50 H50C 109.5
H50B C50 H50C 109.5
C52 C51 N1 116.0(3)
C52 C51 H51A 108.3
N1 C51 H51A 108.3
C52 C51 H51B 108.3
N1 C51 H51B 108.3
H51A C51 H51B 107.4
C51 C52 C53 110.6(3)
C51 C52 H52A 109.5
C53 C52 H52A 109.5
C51 C52 H52B 109.5
C53 C52 H52B 109.5
H52A C52 H52B 108.1
C54 C53 C52 112.8(4)
C54 C53 H53A 109.0
C52 C53 H53A 109.0
C54 C53 H53B 109.0
C52 C53 H53B 109.0
H53A C53 H53B 107.8
C53 C54 H54A 109.5
C53 C54 H54B 109.5
H54A C54 H54B 109.5
C53 C54 H54C 109.5
H54A C54 H54C 109.5
H54B C54 H54C 109.5
C56 C55 N1 116.2(3)
C56 C55 H55A 108.2
N1 C55 H55A 108.2
C56 C55 H55B 108.2
N1 C55 H55B 108.2
H55A C55 H55B 107.4
C55 C56 C57 111.7(4)
C55 C56 H56A 109.3
C57 C56 H56A 109.3
C55 C56 H56B 109.3
C57 C56 H56B 109.3
H56A C56 H56B 107.9
C58 C57 C56 115.7(5)
C58 C57 H57A 108.4
C56 C57 H57A 108.4
C58 C57 H57B 108.4
C56 C57 H57B 108.4
H57A C57 H57B 107.4
C57 C58 H58A 109.5
C57 C58 H58B 109.5
H58A C58 H58B 109.5
C57 C58 H58C 109.5
H58A C58 H58C 109.5
H58B C58 H58C 109.5
H6WA O6 H6WB 96.(4)
H7WA O7 H7WB 104.(6)

loop_
_geom_bond_atom_site_label_1
_geom_bond_atom_site_label_2
_geom_bond_distance
Fe1 C6 2.015(5)
Fe1 C9 2.033(4)
Fe1 C10 2.035(5)
Fe1 C5 2.038(4)
Fe1 C2 2.039(4)
Fe1 C8 2.039(5)
Fe1 C4 2.042(4)
Fe1 C3 2.046(4)
Fe1 C7 2.051(5)
Fe1 C1 2.062(4)
Fe2 C13 2.020(4)
Fe2 C12 2.024(4)
Fe2 C19 2.027(5)
Fe2 C20 2.030(4)
Fe2 C18 2.035(4)
Fe2 C15 2.033(4)
Fe2 C17 2.036(4)
Fe2 C14 2.037(4)
Fe2 C16 2.039(4)
Fe2 C11 2.059(4)
Fe3 C30 2.026(4)
Fe3 C26 2.028(4)
Fe3 C25 2.032(4)
Fe3 C22 2.035(4)
Fe3 C24 2.036(4)
Fe3 C27 2.037(4)
Fe3 C29 2.038(4)
Fe3 C23 2.041(4)
Fe3 C28 2.045(4)
Fe3 C21 2.059(4)
Fe4 C38 2.035(4)
Fe4 C32 2.037(4)
Fe4 C35 2.041(4)
Fe4 C34 2.046(5)
Fe4 C40 2.047(5)
Fe4 C37 2.047(4)
Fe4 C39 2.049(4)
Fe4 C36 2.050(5)
Fe4 C33 2.049(5)
Fe4 C31 2.062(4)
Si1 O1 1.624(3)
Si1 O3 1.630(3)
Si1 C11 1.850(4)
Si1 C1 1.857(4)
Si2 O3 1.621(3)
Si2 O2 1.624(3)
Si2 C21 1.850(4)
Si2 C31 1.852(4)
O1 H1O 0.84
O2 H2O 0.84
C1 C2 1.431(6)
C1 C5 1.436(5)
C2 C3 1.424(6)
C2 H2 0.95
C3 C4 1.413(6)
C3 H3 0.95
C4 C5 1.421(6)
C4 H4 0.95
C5 H5 0.95
C6 C7 1.411(8)
C6 C10 1.428(7)
C6 H6 0.95
C7 C8 1.411(7)
C7 H7 0.95
C8 C9 1.404(7)
C8 H8 0.95
C9 C10 1.410(7)
C9 H9 0.95
C10 H10 0.95
C11 C15 1.423(6)
C11 C12 1.439(6)
C12 C13 1.411(7)
C12 H12 0.95
C13 C14 1.409(7)
C13 H13 0.95
C14 C15 1.431(6)
C14 H14 0.95
C15 H15 0.95
C16 C20 1.409(6)
C16 C17 1.420(6)
C16 H16 0.95
C17 C18 1.409(7)
C17 H17 0.95
C18 C19 1.399(7)
C18 H18 0.95
C19 C20 1.407(7)
C19 H19 0.95
C20 H20 0.95
C21 C22 1.435(6)
C21 C25 1.437(6)
C22 C23 1.424(6)
C22 H22 0.95
C23 C24 1.402(7)
C23 H23 0.95
C24 C25 1.424(6)
C24 H24 0.95
C25 H25 0.95
C26 C30 1.414(6)
C26 C27 1.416(6)
C26 H26 0.95
C27 C28 1.412(6)
C27 H27 1.0
C28 C29 1.426(7)
C28 H28 0.95
C29 C30 1.415(6)
C29 H29 0.95
C30 H30 0.95
C31 C35 1.426(5)
C31 C32 1.437(6)
C32 C33 1.432(6)
C32 H32 1.0
C33 C34 1.406(7)
C33 H33 1.0
C34 C35 1.421(6)
C34 H34 1.0
C35 H35 1.0
C36 C40 1.401(7)
C36 C37 1.408(7)
C36 H36 1.0
C37 C38 1.408(7)
C37 H37 1.0
C38 C39 1.421(7)
C38 H38 1.0
C39 C40 1.425(7)
C39 H39 1.0
C40 H40 1.0
O4 C41 1.250(5)
O5 C41 1.246(5)
C41 C42 1.515(7)
C42 H42A 0.98
C42 H42B 0.98
C42 H42C 0.98
N1 C47 1.512(5)
N1 C43 1.520(5)
N1 C51 1.522(5)
N1 C55 1.523(5)
C43 C44 1.520(5)
C43 H43A 0.99
C43 H43B 0.99
C44 C45 1.514(6)
C44 H44A 0.99
C44 H44B 0.99
C45 C46 1.530(6)
C45 H45A 0.99
C45 H45B 0.99
C46 H46A 0.98
C46 H46B 0.98
C46 H46C 0.98
C47 C48 1.518(6)
C47 H47A 0.99
C47 H47B 0.99
C48 C49 1.521(6)
C48 H48A 0.99
C48 H48B 0.99
C49 C50 1.519(7)
C49 H49A 0.99
C49 H49B 0.99
C50 H50A 0.98
C50 H50B 0.98
C50 H50C 0.98
C51 C52 1.509(6)
C51 H51A 0.99
C51 H51B 0.99
C52 C53 1.512(6)
C52 H52A 0.99
C52 H52B 0.99
C53 C54 1.494(6)
C53 H53A 0.99
C53 H53B 0.99
C54 H54A 0.98
C54 H54B 0.98
C54 H54C 0.98
C55 C56 1.507(6)
C55 H55A 0.99
C55 H55B 0.99
C56 C57 1.508(6)
C56 H56A 0.99
C56 H56B 0.99
C57 C58 1.477(7)
C57 H57A 0.99
C57 H57B 0.99
C58 H58A 0.98
C58 H58B 0.98
C58 H58C 0.98
O6 H6WA 0.85(2)
O6 H6WB 0.826(19)
O7 H7WA 0.84(2)
O7 H7WB 0.82(2)

loop_
_geom_hbond_atom_site_label_D
_geom_hbond_atom_site_label_H
_geom_hbond_atom_site_label_A
_geom_hbond_site_symmetry_A
_geom_hbond_distance_DH
_geom_hbond_distance_HA
_geom_hbond_distance_DA
_geom_hbond_angle_DHA
O1 H1 O6 . 0.84 1.91 2.716(4) 160.3
O2 H2A O4 . 0.84 1.93 2.695(5) 150.9
C43 H43A O5 2_545 0.99 2.46 3.394(5) 157.0
C43 H43B O6 4_675 0.99 2.42 3.408(5) 174.4
C52 H52A O6 4_675 0.99 2.64 3.523(5) 147.9
C55 H55A O7 2_645 0.99 2.5 3.465(5) 166.1
O7 H7WA O5 1_655 0.84(2) 1.92(2) 2.754(5) 176.(6)
O7 H7WB O5 3_676 0.82(2) 2.11(2) 2.916(5) 167.(6)
O6 H6WA O4 . 0.85(2) 1.82(2) 2.674(5) 174.(7)
O6 H6WB O7 1_455 0.826(19) 2.14(3) 2.920(5) 158.(6)

loop_
_geom_torsion_atom_site_label_1
_geom_torsion_atom_site_label_2
_geom_torsion_atom_site_label_3
_geom_torsion_atom_site_label_4
_geom_torsion
O2 Si2 O3 Si1 -29.8(4)
C21 Si2 O3 Si1 94.0(4)
C31 Si2 O3 Si1 -148.7(4)
O1 Si1 O3 Si2 -61.2(4)
C11 Si1 O3 Si2 -179.8(4)
C1 Si1 O3 Si2 63.5(4)
O1 Si1 C1 C2 60.6(4)
O3 Si1 C1 C2 -63.4(4)
C11 Si1 C1 C2 -179.3(4)
O1 Si1 C1 C5 -121.2(3)
O3 Si1 C1 C5 114.8(3)
C11 Si1 C1 C5 -1.0(4)
O1 Si1 C1 Fe1 -32.1(3)
O3 Si1 C1 Fe1 -156.1(2)
C11 Si1 C1 Fe1 88.1(3)
C5 C1 C2 C3 -0.2(5)
Si1 C1 C2 C3 178.2(3)
Fe1 C1 C2 C3 -59.2(3)
C5 C1 C2 Fe1 59.0(3)
Si1 C1 C2 Fe1 -122.5(3)
C1 C2 C3 C4 0.5(5)
Fe1 C2 C3 C4 -59.1(3)
C1 C2 C3 Fe1 59.6(3)
C2 C3 C4 C5 -0.5(5)
Fe1 C3 C4 C5 -59.4(3)
C2 C3 C4 Fe1 58.9(3)
C3 C4 C5 C1 0.4(5)
Fe1 C4 C5 C1 -59.3(3)
C3 C4 C5 Fe1 59.7(3)
C2 C1 C5 C4 -0.1(5)
Si1 C1 C5 C4 -178.7(3)
Fe1 C1 C5 C4 59.0(3)
C2 C1 C5 Fe1 -59.1(3)
Si1 C1 C5 Fe1 122.4(3)
C10 C6 C7 C8 -3.1(6)
Fe1 C6 C7 C8 57.9(4)
C10 C6 C7 Fe1 -61.0(3)
C6 C7 C8 C9 2.2(6)
Fe1 C7 C8 C9 59.5(3)
C6 C7 C8 Fe1 -57.3(4)
C7 C8 C9 C10 -0.5(6)
Fe1 C8 C9 C10 59.5(3)
C7 C8 C9 Fe1 -60.0(3)
C8 C9 C10 C6 -1.5(5)
Fe1 C9 C10 C6 58.2(3)
C8 C9 C10 Fe1 -59.7(3)
C7 C6 C10 C9 2.8(6)
Fe1 C6 C10 C9 -58.8(3)
C7 C6 C10 Fe1 61.7(4)
O1 Si1 C11 C15 -154.0(3)
O3 Si1 C11 C15 -33.0(4)
C1 Si1 C11 C15 82.8(4)
O1 Si1 C11 C12 26.3(4)
O3 Si1 C11 C12 147.3(3)
C1 Si1 C11 C12 -96.9(4)
O1 Si1 C11 Fe2 -64.4(3)
O3 Si1 C11 Fe2 56.6(3)
C1 Si1 C11 Fe2 172.4(2)
C15 C11 C12 C13 0.1(4)
Si1 C11 C12 C13 179.8(3)
Fe2 C11 C12 C13 -59.0(3)
C15 C11 C12 Fe2 59.0(3)
Si1 C11 C12 Fe2 -121.2(3)
C11 C12 C13 C14 0.3(5)
Fe2 C12 C13 C14 -59.5(3)
C11 C12 C13 Fe2 59.7(3)
C12 C13 C14 C15 -0.5(5)
Fe2 C13 C14 C15 -59.6(3)
C12 C13 C14 Fe2 59.1(3)
C12 C11 C15 C14 -0.4(4)
Si1 C11 C15 C14 179.8(3)
Fe2 C11 C15 C14 58.2(3)
C12 C11 C15 Fe2 -58.6(3)
Si1 C11 C15 Fe2 121.6(3)
C13 C14 C15 C11 0.6(5)
Fe2 C14 C15 C11 -58.9(3)
C13 C14 C15 Fe2 59.4(3)
C20 C16 C17 C18 -0.6(5)
Fe2 C16 C17 C18 59.1(3)
C20 C16 C17 Fe2 -59.7(3)
C16 C17 C18 C19 0.3(5)
Fe2 C17 C18 C19 59.4(3)
C16 C17 C18 Fe2 -59.1(3)
C17 C18 C19 C20 0.1(5)
Fe2 C18 C19 C20 59.7(3)
C17 C18 C19 Fe2 -59.5(3)
C18 C19 C20 C16 -0.5(5)
Fe2 C19 C20 C16 59.3(3)
C18 C19 C20 Fe2 -59.9(3)
C17 C16 C20 C19 0.7(5)
Fe2 C16 C20 C19 -59.0(3)
C17 C16 C20 Fe2 59.8(3)
O3 Si2 C21 C22 -85.1(4)
O2 Si2 C21 C22 38.9(4)
C31 Si2 C21 C22 159.9(3)
O3 Si2 C21 C25 98.8(4)
O2 Si2 C21 C25 -137.2(3)
C31 Si2 C21 C25 -16.2(4)
O3 Si2 C21 Fe3 -174.0(2)
O2 Si2 C21 Fe3 -50.0(3)
C31 Si2 C21 Fe3 71.0(3)
C25 C21 C22 C23 -0.4(4)
Si2 C21 C22 C23 -177.1(3)
Fe3 C21 C22 C23 -59.2(3)
C25 C21 C22 Fe3 58.8(3)
Si2 C21 C22 Fe3 -117.9(3)
C21 C22 C23 C24 0.4(5)
Fe3 C22 C23 C24 -59.1(3)
C21 C22 C23 Fe3 59.5(3)
C22 C23 C24 C25 -0.2(5)
Fe3 C23 C24 C25 -59.1(3)
C22 C23 C24 Fe3 58.9(3)
C23 C24 C25 C21 0.0(5)
Fe3 C24 C25 C21 -59.6(3)
C23 C24 C25 Fe3 59.6(3)
C22 C21 C25 C24 0.3(4)
Si2 C21 C25 C24 177.1(3)
Fe3 C21 C25 C24 59.1(3)
C22 C21 C25 Fe3 -58.8(3)
Si2 C21 C25 Fe3 118.0(3)
C30 C26 C27 C28 0.5(5)
Fe3 C26 C27 C28 59.6(3)
C30 C26 C27 Fe3 -59.1(3)
C26 C27 C28 C29 -0.3(5)
Fe3 C27 C28 C29 58.8(3)
C26 C27 C28 Fe3 -59.1(3)
C27 C28 C29 C30 0.0(5)
Fe3 C28 C29 C30 58.9(3)
C27 C28 C29 Fe3 -58.9(3)
C28 C29 C30 C26 0.3(5)
Fe3 C29 C30 C26 59.6(3)
C28 C29 C30 Fe3 -59.3(3)
C27 C26 C30 C29 -0.5(5)
Fe3 C26 C30 C29 -59.9(3)
C27 C26 C30 Fe3 59.4(3)
O3 Si2 C31 C35 -26.7(4)
O2 Si2 C31 C35 -147.8(3)
C21 Si2 C31 C35 89.4(3)
O3 Si2 C31 C32 151.2(3)
O2 Si2 C31 C32 30.1(4)
C21 Si2 C31 C32 -92.7(4)
O3 Si2 C31 Fe4 60.6(3)
O2 Si2 C31 Fe4 -60.5(3)
C21 Si2 C31 Fe4 176.7(2)
C35 C31 C32 C33 -0.5(4)
Si2 C31 C32 C33 -178.6(3)
Fe4 C31 C32 C33 -59.6(3)
C35 C31 C32 Fe4 59.1(2)
Si2 C31 C32 Fe4 -119.1(3)
C31 C32 C33 C34 0.5(5)
Fe4 C32 C33 C34 -59.4(3)
C31 C32 C33 Fe4 59.8(3)
C32 C33 C34 C35 -0.3(5)
Fe4 C33 C34 C35 -59.2(3)
C32 C33 C34 Fe4 58.9(3)
C33 C34 C35 C31 0.0(5)
Fe4 C34 C35 C31 -59.5(3)
C33 C34 C35 Fe4 59.5(3)
C32 C31 C35 C34 0.3(4)
Si2 C31 C35 C34 178.6(3)
Fe4 C31 C35 C34 59.2(3)
C32 C31 C35 Fe4 -58.9(3)
Si2 C31 C35 Fe4 119.4(3)
C40 C36 C37 C38 0.0(5)
Fe4 C36 C37 C38 59.4(3)
C40 C36 C37 Fe4 -59.4(3)
C36 C37 C38 C39 0.0(5)
Fe4 C37 C38 C39 59.8(3)
C36 C37 C38 Fe4 -59.8(3)
C37 C38 C39 C40 0.0(5)
Fe4 C38 C39 C40 59.8(3)
C37 C38 C39 Fe4 -59.8(3)
C37 C36 C40 C39 0.0(5)
Fe4 C36 C40 C39 -59.3(3)
C37 C36 C40 Fe4 59.3(3)
C38 C39 C40 C36 0.0(5)
Fe4 C39 C40 C36 59.6(3)
C38 C39 C40 Fe4 -59.5(3)
C47 N1 C43 C44 59.1(4)
C51 N1 C43 C44 -58.7(4)
C55 N1 C43 C44 -179.1(3)
N1 C43 C44 C45 170.8(3)
C43 C44 C45 C46 172.3(4)
C43 N1 C47 C48 57.2(5)
C51 N1 C47 C48 178.5(4)
C55 N1 C47 C48 -60.9(5)
N1 C47 C48 C49 -174.0(4)
C47 C48 C49 C50 64.3(6)
C47 N1 C51 C52 179.7(4)
C43 N1 C51 C52 -59.0(5)
C55 N1 C51 C52 58.3(4)
N1 C51 C52 C53 166.7(4)
C51 C52 C53 C54 178.9(4)
C47 N1 C55 C56 -60.4(5)
C43 N1 C55 C56 178.0(3)
C51 N1 C55 C56 57.2(4)
N1 C55 C56 C57 -171.3(4)
C55 C56 C57 C58 -65.4(6)
